data_7157718
loop_
_publ_author_name
'Bian, Zi-Long'
'Lv, Xin-Xin'
'Li, Ya-Lan'
'Sun, Wen-Wu'
'Liu, Ji-Kai'
'Wu, Bin'

_publ_section_title
;
 Acid-promoted synthesis and photophysical properties of substituted
 acridine derivatives.
;
_journal_issue 40
_journal_name_full 'Organic &amp; biomolecular chemistry'
_journal_page_first 8141
_journal_page_last 8146
_journal_paper_doi 10.1039/d0ob01824d
_journal_volume 18
_journal_year 2020
_chemical_formula_sum 'C19 H13 N O2'
_chemical_formula_weight 287.30
_space_group_crystal_system orthorhombic
_space_group_IT_number 33
_space_group_name_Hall 'P 2c -2n'
_space_group_name_H-M_alt 'P n a 21'
_atom_sites_solution_hydrogens geom
_audit_update_record
;
2019-11-29 deposited with the CCDC.	2020-09-24 downloaded from the CCDC.
;
_cell_angle_alpha 90
_cell_angle_beta 90
_cell_angle_gamma 90
_cell_formula_units_Z 8
_cell_length_a 18.7602(14)
_cell_length_b 9.1601(6)
_cell_length_c 16.7999(12)
_cell_measurement_reflns_used 9872
_cell_measurement_temperature 297.(2)
_cell_measurement_theta_max 78.7741
_cell_measurement_theta_min 5.2658
_cell_volume 2887.0(4)
_computing_cell_refinement 'SAINT V8.38A (Bruker AXS Inc., 2017)'
_computing_data_reduction 'SAINT V8.38A (Bruker AXS Inc., 2017)'
_computing_molecular_graphics 'shelXle (C.B. Huebschle, rev 833)'
_computing_structure_refinement 'SHELXL-2016/6 (Sheldrick, 2016)'
_computing_structure_solution 'SHELXT 2014/5 (Sheldrick, 2014)'
_diffrn_ambient_temperature 297.(2)
_diffrn_detector_area_resol_mean 7.3910
_diffrn_measured_fraction_theta_full 0.974
_diffrn_measured_fraction_theta_max 0.974
_diffrn_measurement_device_type 'Bruker APEX-II CCD'
_diffrn_measurement_method '\f and \w scans'
_diffrn_radiation_type 'Cu K\a'
_diffrn_radiation_wavelength 1.54178
_diffrn_reflns_av_R_equivalents 0.0544
_diffrn_reflns_av_unetI/netI 0.0454
_diffrn_reflns_limit_h_max 23
_diffrn_reflns_limit_h_min -23
_diffrn_reflns_limit_k_max 10
_diffrn_reflns_limit_k_min -11
_diffrn_reflns_limit_l_max 19
_diffrn_reflns_limit_l_min -21
_diffrn_reflns_number 30826
_diffrn_reflns_theta_full 79.28
_diffrn_reflns_theta_max 79.28
_diffrn_reflns_theta_min 4.71
_exptl_absorpt_coefficient_mu 0.692
_exptl_absorpt_correction_T_max 0.91
_exptl_absorpt_correction_T_min 0.76
_exptl_absorpt_correction_type multi-scan
_exptl_absorpt_process_details
;
SADABS-2016/2 - Bruker AXS area detector scaling and absorption correction
;
_exptl_crystal_colour 'clear light colourless'
_exptl_crystal_density_diffrn 1.322
_exptl_crystal_density_method 'not measured'
_exptl_crystal_description BLOCK
_exptl_crystal_F_000 1200
_exptl_crystal_size_max 0.239
_exptl_crystal_size_mid 0.159
_exptl_crystal_size_min 0.138
_refine_diff_density_max 0.182
_refine_diff_density_min -0.128
_refine_ls_abs_structure_details
;

Flack x determined using 2166 quotients [(I+)-(I-)]/[(I+)+(I-)]
(Parsons, Flack and Wagner, Acta Cryst. B69 (2013) 249-259).
;
_refine_ls_abs_structure_Flack 0.18(13)
_refine_ls_extinction_coef 0.0005(2)
_refine_ls_extinction_method 'SHELXL-2016/6 (Sheldrick 2016)'
_refine_ls_goodness_of_fit_ref 1.010
_refine_ls_hydrogen_treatment constr
_refine_ls_matrix_type full
_refine_ls_number_parameters 400
_refine_ls_number_reflns 5919
_refine_ls_number_restraints 1
_refine_ls_restrained_S_all 1.010
_refine_ls_R_factor_all 0.0507
_refine_ls_R_factor_gt 0.0454
_refine_ls_shift/su_max 0.000
_refine_ls_shift/su_mean 0.000
_refine_ls_structure_factor_coef Fsqd
_refine_ls_weighting_details 'w=1/[\s^2^(Fo^2^)+(0.0715P)^2^+0.1732P] where P=(Fo^2^+2Fc^2^)/3'
_refine_ls_weighting_scheme calc
_refine_ls_wR_factor_gt 0.1219
_refine_ls_wR_factor_ref 0.1266
_reflns_number_gt 5296
_reflns_number_total 5919
_reflns_threshold_expression 'I > 2\s(I)'
_cod_data_source_file d0ob01824d2.cif
_cod_data_source_block WZF74A
_cod_depositor_comments
;
The following automatic conversions were performed:

data item '_exptl_absorpt_correction_type' value 'Multi-Scan' was
changed to 'multi-scan' in accordance with the
/home/data/users/saulius/crontab/automatic-downloads/rss-feeds/RSC/lib/dictionaries/cif_core.dic
dictionary named 'cif_core.dic' version 2.4.2 last updated on
2011-04-26.

Automatic conversion script
Id: cif_fix_values 7556 2019-12-06 15:28:31Z antanas 

 Adding full bibliography for 7157717--7157718.cif.
;
_cod_database_code 7157718

loop_
_space_group_symop_operation_xyz
'x, y, z'
'-x, -y, z+1/2'
'-x+1/2, y+1/2, z+1/2'
'x+1/2, -y+1/2, z'

loop_
_atom_site_type_symbol
_atom_site_label
_atom_site_fract_x
_atom_site_fract_y
_atom_site_fract_z
_atom_site_U_iso_or_equiv
_atom_site_adp_type
_atom_site_calc_flag
_atom_site_refinement_flags_adp
_atom_site_refinement_flags_occupancy
_atom_site_refinement_flags_posn
_atom_site_occupancy
_atom_site_disorder_assembly
_atom_site_disorder_group
N N1 0.74791(14) 0.4068(3) 0.47297(15) 0.0665(5) Uani d . . . 1 . .
O O1 0.63104(18) 0.7583(2) 0.6681(2) 0.0931(8) Uani d . . . 1 . .
C C1 0.74067(16) 0.6340(3) 0.54688(18) 0.0626(6) Uani d . . . 1 . .
N N2 0.49938(15) 0.5474(3) 0.52219(16) 0.0700(6) Uani d . . . 1 . .
C C2 0.7659(2) 0.7807(3) 0.5540(3) 0.0785(9) Uani d . . . 1 . .
H H2 0.751718 0.837359 0.597086 0.094 Uiso calc U . R 1 . .
O O4 0.53992(14) 0.3128(3) 0.26387(14) 0.0754(6) Uani d . . . 1 . .
O O3 0.61691(18) 0.1774(2) 0.33520(17) 0.0889(8) Uani d . . . 1 . .
O O2 0.70705(16) 0.6187(3) 0.73657(16) 0.0859(7) Uani d . . . 1 . .
C C3 0.8103(2) 0.8379(4) 0.4988(3) 0.0935(12) Uani d . . . 1 . .
H H3 0.826379 0.93331 0.504419 0.112 Uiso calc U . R 1 . .
C C4 0.8323(3) 0.7544(5) 0.4327(3) 0.0934(11) Uani d . . . 1 . .
H H4 0.862311 0.795568 0.394774 0.112 Uiso calc U . R 1 . .
C C5 0.8101(2) 0.6149(4) 0.4242(2) 0.0834(9) Uani d . . . 1 . .
H H5 0.824844 0.561156 0.38025 0.1 Uiso calc U . R 1 . .
C C6 0.76478(16) 0.5493(3) 0.48137(19) 0.0657(6) Uani d . . . 1 . .
C C7 0.69454(14) 0.5677(3) 0.60181(16) 0.0571(5) Uani d . . . 1 . .
C C8 0.67280(13) 0.4222(3) 0.59210(15) 0.0535(5) Uani d . . . 1 . .
C C9 0.70511(15) 0.3455(3) 0.52644(17) 0.0584(6) Uani d . . . 1 . .
C C10 0.69304(18) 0.1904(3) 0.51859(19) 0.0669(7) Uani d . . . 1 . .
H H10 0.712952 0.140863 0.475683 0.08 Uiso calc U . R 1 . .
C C12 0.61831(16) 0.1888(3) 0.63594(19) 0.0605(6) Uani d . . . 1 . .
C C15 0.57728(19) 0.1076(3) 0.6896(2) 0.0755(8) Uani d . . . 1 . .
H H15 0.575815 0.006498 0.68504 0.091 Uiso calc U . R 1 . .
C C11 0.65408(18) 0.1165(3) 0.5713(2) 0.0679(7) Uani d . . . 1 . .
H H11 0.649911 0.015764 0.566113 0.082 Uiso calc U . R 1 . .
C C13 0.62432(14) 0.3426(3) 0.64434(17) 0.0558(5) Uani d . . . 1 . .
C C16 0.5394(2) 0.1747(4) 0.7483(3) 0.0836(10) Uani d . . . 1 . .
H H16 0.512988 0.1197 0.78423 0.1 Uiso calc U . R 1 . .
C C17 0.5407(2) 0.3262(4) 0.7541(2) 0.0784(9) Uani d . . . 1 . .
H H17 0.513638 0.372477 0.793051 0.094 Uiso calc U . R 1 . .
C C27 0.6760(2) 0.8238(3) 0.3042(3) 0.0775(8) Uani d . . . 1 . .
H H27 0.67943 0.92479 0.308353 0.093 Uiso calc U . R 1 . .
C C18 0.58139(16) 0.4080(3) 0.7030(2) 0.0664(6) Uani d . . . 1 . .
H H18 0.580594 0.509221 0.707236 0.08 Uiso calc U . R 1 . .
C C19 0.67209(19) 0.6590(3) 0.6718(2) 0.0680(7) Uani d . . . 1 . .
C C20 0.6889(4) 0.6948(8) 0.8094(3) 0.127(2) Uani d . . . 1 . .
H H20A 0.706248 0.793295 0.806763 0.19 Uiso calc U . R 1 . .
H H20B 0.710467 0.645819 0.853875 0.19 Uiso calc U . R 1 . .
H H20C 0.638101 0.695693 0.815956 0.19 Uiso calc U . R 1 . .
C C21 0.54406(16) 0.6023(3) 0.46757(17) 0.0599(6) Uani d . . . 1 . .
C C22 0.57538(14) 0.5188(3) 0.40475(16) 0.0575(5) Uani d . . . 1 . .
C C23 0.62533(15) 0.5934(3) 0.35040(18) 0.0593(6) Uani d . . . 1 . .
C C24 0.63265(18) 0.7464(3) 0.3577(2) 0.0638(7) Uani d . . . 1 . .
C C25 0.5976(2) 0.8255(3) 0.4198(2) 0.0728(7) Uani d . . . 1 . .
H H25 0.602952 0.926286 0.422812 0.087 Uiso calc U . R 1 . .
C C26 0.5571(2) 0.7565(3) 0.4736(2) 0.0738(8) Uani d . . . 1 . .
H H26 0.537204 0.809003 0.515444 0.089 Uiso calc U . R 1 . .
C C28 0.7133(2) 0.7523(4) 0.2458(3) 0.0879(11) Uani d . . . 1 . .
H H28 0.740608 0.804438 0.209399 0.105 Uiso calc U . R 1 . .
C C31 0.55395(14) 0.3740(3) 0.39802(17) 0.0594(5) Uani d . . . 1 . .
C C30 0.66665(18) 0.5240(3) 0.2931(2) 0.0731(7) Uani d . . . 1 . .
H H30 0.665147 0.422769 0.289471 0.088 Uiso calc U . R 1 . .
C C29 0.7096(2) 0.6004(4) 0.2416(3) 0.0858(10) Uani d . . . 1 . .
H H29 0.736451 0.550578 0.203843 0.103 Uiso calc U . R 1 . .
C C33 0.48176(16) 0.4034(3) 0.51770(19) 0.0657(6) Uani d . . . 1 . .
C C34 0.4356(2) 0.3440(5) 0.5758(3) 0.0842(9) Uani d . . . 1 . .
H H34 0.418905 0.402908 0.616861 0.101 Uiso calc U . R 1 . .
C C35 0.4158(2) 0.2040(5) 0.5725(3) 0.0959(12) Uani d . . . 1 . .
H H35 0.385419 0.166857 0.611228 0.115 Uiso calc U . R 1 . .
C C36 0.4400(2) 0.1124(4) 0.5117(3) 0.0934(11) Uani d . . . 1 . .
H H36 0.425831 0.015124 0.510791 0.112 Uiso calc U . R 1 . .
C C37 0.4845(2) 0.1647(4) 0.4533(3) 0.0782(8) Uani d . . . 1 . .
H H37 0.499757 0.103458 0.412543 0.094 Uiso calc U . R 1 . .
C C38 0.57503(17) 0.2769(3) 0.32991(19) 0.0645(6) Uani d . . . 1 . .
C C39 0.5580(3) 0.2299(5) 0.1933(3) 0.0981(12) Uani d . . . 1 . .
H H39A 0.552444 0.127546 0.203905 0.147 Uiso calc U . R 1 . .
H H39B 0.606604 0.249411 0.178713 0.147 Uiso calc U . R 1 . .
H H39C 0.527095 0.257741 0.150362 0.147 Uiso calc U . R 1 . .
C C32 0.50729(16) 0.3137(3) 0.45537(18) 0.0628(6) Uani d . . . 1 . .

loop_
_atom_site_aniso_label
_atom_site_aniso_U_11
_atom_site_aniso_U_22
_atom_site_aniso_U_33
_atom_site_aniso_U_12
_atom_site_aniso_U_13
_atom_site_aniso_U_23
N1 0.0742(13) 0.0667(11) 0.0586(13) 0.0091(10) -0.0015(10) -0.0067(10)
O1 0.128(2) 0.0546(10) 0.0971(18) 0.0244(12) 0.0132(16) -0.0080(11)
C1 0.0644(14) 0.0573(12) 0.0661(16) 0.0042(10) -0.0109(11) 0.0014(11)
N2 0.0774(14) 0.0695(12) 0.0631(13) 0.0106(11) 0.0000(11) 0.0006(11)
C2 0.085(2) 0.0614(14) 0.089(2) -0.0036(14) -0.0096(17) -0.0020(14)
O4 0.0875(13) 0.0726(12) 0.0661(12) -0.0024(10) -0.0139(10) -0.0047(10)
O3 0.128(2) 0.0588(10) 0.0799(15) 0.0290(12) 0.0001(14) -0.0037(10)
O2 0.0984(16) 0.0934(15) 0.0658(13) 0.0003(13) -0.0156(12) -0.0244(12)
C3 0.090(2) 0.0733(18) 0.118(3) -0.0175(17) -0.011(2) 0.016(2)
C4 0.088(2) 0.095(2) 0.097(3) -0.0101(19) 0.006(2) 0.020(2)
C5 0.0790(19) 0.092(2) 0.079(2) 0.0011(17) 0.0050(16) 0.0096(17)
C6 0.0646(14) 0.0697(14) 0.0629(16) 0.0058(12) -0.0066(12) 0.0040(12)
C7 0.0648(13) 0.0492(10) 0.0574(13) 0.0079(9) -0.0097(10) -0.0055(10)
C8 0.0599(12) 0.0477(10) 0.0528(13) 0.0100(9) -0.0095(10) -0.0057(9)
C9 0.0651(13) 0.0561(11) 0.0539(13) 0.0097(10) -0.0086(11) -0.0075(11)
C10 0.0803(17) 0.0585(13) 0.0619(16) 0.0114(11) -0.0013(13) -0.0163(12)
C12 0.0634(14) 0.0517(12) 0.0666(16) 0.0059(10) -0.0072(11) -0.0057(11)
C15 0.0788(18) 0.0548(12) 0.093(2) -0.0002(12) 0.0022(16) -0.0002(14)
C11 0.0841(17) 0.0472(11) 0.0725(17) 0.0068(11) -0.0050(14) -0.0138(11)
C13 0.0575(12) 0.0501(10) 0.0599(14) 0.0101(9) -0.0087(10) -0.0086(10)
C16 0.083(2) 0.0765(19) 0.091(3) -0.0015(15) 0.0140(18) 0.0057(17)
C17 0.0751(18) 0.0771(18) 0.083(2) 0.0066(14) 0.0157(16) -0.0092(15)
C27 0.0799(18) 0.0571(13) 0.095(2) -0.0065(13) -0.0063(16) 0.0085(15)
C18 0.0683(15) 0.0563(12) 0.0746(17) 0.0080(11) 0.0022(13) -0.0126(12)
C19 0.0855(19) 0.0459(11) 0.0725(18) -0.0007(11) 0.0001(14) -0.0104(12)
C20 0.149(5) 0.155(5) 0.077(3) -0.012(4) -0.003(3) -0.056(3)
C21 0.0685(14) 0.0558(12) 0.0553(14) 0.0071(10) -0.0065(11) 0.0005(10)
C22 0.0614(12) 0.0550(11) 0.0560(13) 0.0094(10) -0.0101(10) -0.0014(10)
C23 0.0584(13) 0.0564(11) 0.0630(15) 0.0009(10) -0.0082(11) 0.0019(11)
C24 0.0673(15) 0.0584(13) 0.0656(17) 0.0040(11) -0.0075(12) 0.0010(12)
C25 0.093(2) 0.0499(11) 0.0757(19) 0.0020(13) -0.0066(16) -0.0033(12)
C26 0.097(2) 0.0574(14) 0.0670(18) 0.0099(13) -0.0019(16) -0.0089(13)
C28 0.085(2) 0.088(2) 0.091(3) -0.0111(17) 0.0172(19) 0.016(2)
C31 0.0616(12) 0.0572(12) 0.0594(14) 0.0047(10) -0.0059(11) 0.0034(11)
C30 0.0725(16) 0.0626(14) 0.084(2) -0.0033(12) 0.0029(14) -0.0112(14)
C29 0.081(2) 0.088(2) 0.088(2) -0.0019(16) 0.0186(18) -0.0119(19)
C33 0.0638(14) 0.0704(14) 0.0631(15) 0.0063(11) -0.0044(12) 0.0058(13)
C34 0.0768(19) 0.097(2) 0.079(2) 0.0050(16) 0.0099(16) 0.0078(18)
C35 0.078(2) 0.105(3) 0.106(3) -0.0103(19) 0.013(2) 0.022(2)
C36 0.086(2) 0.0812(19) 0.113(3) -0.0249(17) -0.005(2) 0.017(2)
C37 0.0773(19) 0.0684(15) 0.089(2) -0.0051(14) -0.0048(16) -0.0012(15)
C38 0.0788(16) 0.0488(11) 0.0659(16) 0.0007(11) -0.0053(13) -0.0015(11)
C39 0.116(3) 0.108(3) 0.070(2) -0.011(2) -0.004(2) -0.017(2)
C32 0.0589(14) 0.0653(13) 0.0643(15) 0.0017(11) -0.0081(11) 0.0057(12)

loop_
_atom_type_symbol
_atom_type_description
_atom_type_scat_dispersion_real
_atom_type_scat_dispersion_imag
_atom_type_scat_source
C C 0.0181 0.0091 'International Tables Vol C Tables 4.2.6.8 and 6.1.1.4'
H H 0.0000 0.0000 'International Tables Vol C Tables 4.2.6.8 and 6.1.1.4'
N N 0.0311 0.0180 'International Tables Vol C Tables 4.2.6.8 and 6.1.1.4'
O O 0.0492 0.0322 'International Tables Vol C Tables 4.2.6.8 and 6.1.1.4'

loop_
_geom_angle_atom_site_label_1
_geom_angle_atom_site_label_2
_geom_angle_atom_site_label_3
_geom_angle_site_symmetry_1
_geom_angle_site_symmetry_3
_geom_angle
_geom_angle_publ_flag
C9 N1 C6 . . 118.6(2) ?
C7 C1 C6 . . 118.0(2) ?
C7 C1 C2 . . 123.8(3) ?
C6 C1 C2 . . 118.2(3) ?
C21 N2 C33 . . 118.5(3) ?
C3 C2 C1 . . 120.7(4) ?
C3 C2 H2 . . 119.6 ?
C1 C2 H2 . . 119.6 ?
C38 O4 C39 . . 115.9(3) ?
C19 O2 C20 . . 116.4(4) ?
C2 C3 C4 . . 120.7(4) ?
C2 C3 H3 . . 119.6 ?
C4 C3 H3 . . 119.6 ?
C5 C4 C3 . . 120.3(4) ?
C5 C4 H4 . . 119.8 ?
C3 C4 H4 . . 119.8 ?
C4 C5 C6 . . 121.0(4) ?
C4 C5 H5 . . 119.5 ?
C6 C5 H5 . . 119.5 ?
N1 C6 C5 . . 118.7(3) ?
N1 C6 C1 . . 122.3(3) ?
C5 C6 C1 . . 119.0(3) ?
C1 C7 C8 . . 120.9(2) ?
C1 C7 C19 . . 116.5(2) ?
C8 C7 C19 . . 122.5(3) ?
C7 C8 C9 . . 115.4(2) ?
C7 C8 C13 . . 125.9(2) ?
C9 C8 C13 . . 118.6(2) ?
N1 C9 C8 . . 124.4(2) ?
N1 C9 C10 . . 116.6(2) ?
C8 C9 C10 . . 118.9(3) ?
C11 C10 C9 . . 121.7(3) ?
C11 C10 H10 . . 119.2 ?
C9 C10 H10 . . 119.2 ?
C15 C12 C13 . . 120.5(3) ?
C15 C12 C11 . . 119.9(2) ?
C13 C12 C11 . . 119.7(3) ?
C16 C15 C12 . . 120.9(3) ?
C16 C15 H15 . . 119.6 ?
C12 C15 H15 . . 119.6 ?
C10 C11 C12 . . 121.6(2) ?
C10 C11 H11 . . 119.2 ?
C12 C11 H11 . . 119.2 ?
C18 C13 C12 . . 116.5(3) ?
C18 C13 C8 . . 124.4(2) ?
C12 C13 C8 . . 119.0(2) ?
C15 C16 C17 . . 119.5(3) ?
C15 C16 H16 . . 120.3 ?
C17 C16 H16 . . 120.3 ?
C18 C17 C16 . . 120.7(3) ?
C18 C17 H17 . . 119.7 ?
C16 C17 H17 . . 119.7 ?
C28 C27 C24 . . 120.8(3) ?
C28 C27 H27 . . 119.6 ?
C24 C27 H27 . . 119.6 ?
C17 C18 C13 . . 121.6(3) ?
C17 C18 H18 . . 119.2 ?
C13 C18 H18 . . 119.2 ?
O1 C19 O2 . . 125.2(3) ?
O1 C19 C7 . . 124.3(3) ?
O2 C19 C7 . . 110.4(3) ?
O2 C20 H20A . . 109.5 ?
O2 C20 H20B . . 109.5 ?
H20A C20 H20B . . 109.5 ?
O2 C20 H20C . . 109.5 ?
H20A C20 H20C . . 109.5 ?
H20B C20 H20C . . 109.5 ?
N2 C21 C22 . . 124.2(2) ?
N2 C21 C26 . . 115.3(3) ?
C22 C21 C26 . . 120.5(3) ?
C31 C22 C21 . . 116.8(3) ?
C31 C22 C23 . . 125.1(2) ?
C21 C22 C23 . . 118.0(2) ?
C30 C23 C24 . . 117.3(3) ?
C30 C23 C22 . . 124.8(2) ?
C24 C23 C22 . . 117.8(3) ?
C27 C24 C23 . . 120.1(3) ?
C27 C24 C25 . . 118.5(3) ?
C23 C24 C25 . . 121.4(3) ?
C26 C25 C24 . . 120.9(2) ?
C26 C25 H25 . . 119.5 ?
C24 C25 H25 . . 119.5 ?
C25 C26 C21 . . 120.9(3) ?
C25 C26 H26 . . 119.6 ?
C21 C26 H26 . . 119.6 ?
C27 C28 C29 . . 119.2(3) ?
C27 C28 H28 . . 120.4 ?
C29 C28 H28 . . 120.4 ?
C22 C31 C32 . . 119.8(3) ?
C22 C31 C38 . . 123.4(3) ?
C32 C31 C38 . . 116.8(2) ?
C29 C30 C23 . . 122.0(3) ?
C29 C30 H30 . . 119.0 ?
C23 C30 H30 . . 119.0 ?
C30 C29 C28 . . 120.4(3) ?
C30 C29 H29 . . 119.8 ?
C28 C29 H29 . . 119.8 ?
N2 C33 C34 . . 118.9(3) ?
N2 C33 C32 . . 121.4(3) ?
C34 C33 C32 . . 119.6(3) ?
C35 C34 C33 . . 120.7(4) ?
C35 C34 H34 . . 119.6 ?
C33 C34 H34 . . 119.6 ?
C34 C35 C36 . . 121.1(4) ?
C34 C35 H35 . . 119.4 ?
C36 C35 H35 . . 119.4 ?
C37 C36 C35 . . 120.6(3) ?
C37 C36 H36 . . 119.7 ?
C35 C36 H36 . . 119.7 ?
C36 C37 C32 . . 119.8(4) ?
C36 C37 H37 . . 120.1 ?
C32 C37 H37 . . 120.1 ?
O3 C38 O4 . . 124.7(3) ?
O3 C38 C31 . . 124.2(3) ?
O4 C38 C31 . . 111.0(2) ?
O4 C39 H39A . . 109.5 ?
O4 C39 H39B . . 109.5 ?
H39A C39 H39B . . 109.5 ?
O4 C39 H39C . . 109.5 ?
H39A C39 H39C . . 109.5 ?
H39B C39 H39C . . 109.5 ?
C31 C32 C33 . . 119.1(3) ?
C31 C32 C37 . . 122.8(3) ?
C33 C32 C37 . . 118.1(3) ?

loop_
_geom_bond_atom_site_label_1
_geom_bond_atom_site_label_2
_geom_bond_site_symmetry_2
_geom_bond_distance
_geom_bond_publ_flag
N1 C9 . 1.329(4) ?
N1 C6 . 1.351(4) ?
O1 C19 . 1.193(4) ?
C1 C7 . 1.403(4) ?
C1 C6 . 1.421(4) ?
C1 C2 . 1.429(4) ?
N2 C21 . 1.341(4) ?
N2 C33 . 1.362(4) ?
C2 C3 . 1.351(6) ?
C2 H2 . 0.93 ?
O4 C38 . 1.331(4) ?
O4 C39 . 1.449(5) ?
O3 C38 . 1.206(4) ?
O2 C19 . 1.323(5) ?
O2 C20 . 1.449(5) ?
C3 C4 . 1.410(7) ?
C3 H3 . 0.93 ?
C4 C5 . 1.352(6) ?
C4 H4 . 0.93 ?
C5 C6 . 1.416(5) ?
C5 H5 . 0.93 ?
C7 C8 . 1.404(3) ?
C7 C19 . 1.503(4) ?
C8 C9 . 1.441(4) ?
C8 C13 . 1.459(4) ?
C9 C10 . 1.445(4) ?
C10 C11 . 1.332(5) ?
C10 H10 . 0.93 ?
C12 C15 . 1.399(5) ?
C12 C13 . 1.420(3) ?
C12 C11 . 1.439(4) ?
C15 C16 . 1.362(6) ?
C15 H15 . 0.93 ?
C11 H11 . 0.93 ?
C13 C18 . 1.407(4) ?
C16 C17 . 1.391(5) ?
C16 H16 . 0.93 ?
C17 C18 . 1.372(5) ?
C17 H17 . 0.93 ?
C27 C28 . 1.371(6) ?
C27 C24 . 1.405(5) ?
C27 H27 . 0.93 ?
C18 H18 . 0.93 ?
C20 H20A . 0.96 ?
C20 H20B . 0.96 ?
C20 H20C . 0.96 ?
C21 C22 . 1.430(4) ?
C21 C26 . 1.437(4) ?
C22 C31 . 1.391(4) ?
C22 C23 . 1.476(4) ?
C23 C30 . 1.390(5) ?
C23 C24 . 1.413(4) ?
C24 C25 . 1.430(5) ?
C25 C26 . 1.339(5) ?
C25 H25 . 0.93 ?
C26 H26 . 0.93 ?
C28 C29 . 1.395(6) ?
C28 H28 . 0.93 ?
C31 C32 . 1.414(4) ?
C31 C38 . 1.503(4) ?
C30 C29 . 1.374(5) ?
C30 H30 . 0.93 ?
C29 H29 . 0.93 ?
C33 C34 . 1.414(5) ?
C33 C32 . 1.415(5) ?
C34 C35 . 1.337(6) ?
C34 H34 . 0.93 ?
C35 C36 . 1.396(8) ?
C35 H35 . 0.93 ?
C36 C37 . 1.375(6) ?
C36 H36 . 0.93 ?
C37 C32 . 1.430(4) ?
C37 H37 . 0.93 ?
C39 H39A . 0.96 ?
C39 H39B . 0.96 ?
C39 H39C . 0.96 ?

loop_
_geom_torsion_atom_site_label_1
_geom_torsion_atom_site_label_2
_geom_torsion_atom_site_label_3
_geom_torsion_atom_site_label_4
_geom_torsion_site_symmetry_1
_geom_torsion_site_symmetry_2
_geom_torsion_site_symmetry_3
_geom_torsion_site_symmetry_4
_geom_torsion
_geom_torsion_publ_flag
C7 C1 C2 C3 . . . . -179.9(3) ?
C6 C1 C2 C3 . . . . 1.5(5) ?
C1 C2 C3 C4 . . . . 0.3(6) ?
C2 C3 C4 C5 . . . . -0.9(7) ?
C3 C4 C5 C6 . . . . -0.4(7) ?
C9 N1 C6 C5 . . . . -179.7(3) ?
C9 N1 C6 C1 . . . . 2.5(4) ?
C4 C5 C6 N1 . . . . -175.7(4) ?
C4 C5 C6 C1 . . . . 2.1(6) ?
C7 C1 C6 N1 . . . . -3.6(4) ?
C2 C1 C6 N1 . . . . 175.1(3) ?
C7 C1 C6 C5 . . . . 178.6(3) ?
C2 C1 C6 C5 . . . . -2.7(4) ?
C6 C1 C7 C8 . . . . -0.1(4) ?
C2 C1 C7 C8 . . . . -178.8(3) ?
C6 C1 C7 C19 . . . . 178.0(3) ?
C2 C1 C7 C19 . . . . -0.6(4) ?
C1 C7 C8 C9 . . . . 4.4(3) ?
C19 C7 C8 C9 . . . . -173.6(3) ?
C1 C7 C8 C13 . . . . -178.9(2) ?
C19 C7 C8 C13 . . . . 3.0(4) ?
C6 N1 C9 C8 . . . . 2.4(4) ?
C6 N1 C9 C10 . . . . -175.3(3) ?
C7 C8 C9 N1 . . . . -5.8(4) ?
C13 C8 C9 N1 . . . . 177.3(2) ?
C7 C8 C9 C10 . . . . 171.8(2) ?
C13 C8 C9 C10 . . . . -5.0(4) ?
N1 C9 C10 C11 . . . . 176.5(3) ?
C8 C9 C10 C11 . . . . -1.4(4) ?
C13 C12 C15 C16 . . . . 3.4(5) ?
C11 C12 C15 C16 . . . . -176.0(4) ?
C9 C10 C11 C12 . . . . 4.0(5) ?
C15 C12 C11 C10 . . . . 179.3(3) ?
C13 C12 C11 C10 . . . . 0.0(5) ?
C15 C12 C13 C18 . . . . -6.6(4) ?
C11 C12 C13 C18 . . . . 172.7(3) ?
C15 C12 C13 C8 . . . . 174.3(3) ?
C11 C12 C13 C8 . . . . -6.4(4) ?
C7 C8 C13 C18 . . . . 13.2(4) ?
C9 C8 C13 C18 . . . . -170.3(3) ?
C7 C8 C13 C12 . . . . -167.7(2) ?
C9 C8 C13 C12 . . . . 8.8(3) ?
C12 C15 C16 C17 . . . . 1.1(6) ?
C15 C16 C17 C18 . . . . -2.1(6) ?
C16 C17 C18 C13 . . . . -1.4(6) ?
C12 C13 C18 C17 . . . . 5.6(4) ?
C8 C13 C18 C17 . . . . -175.2(3) ?
C20 O2 C19 O1 . . . . 5.3(6) ?
C20 O2 C19 C7 . . . . -178.1(4) ?
C1 C7 C19 O1 . . . . 72.8(4) ?
C8 C7 C19 O1 . . . . -109.0(4) ?
C1 C7 C19 O2 . . . . -103.8(3) ?
C8 C7 C19 O2 . . . . 74.3(4) ?
C33 N2 C21 C22 . . . . -0.7(4) ?
C33 N2 C21 C26 . . . . 176.8(3) ?
N2 C21 C22 C31 . . . . 4.2(4) ?
C26 C21 C22 C31 . . . . -173.2(3) ?
N2 C21 C22 C23 . . . . -178.2(2) ?
C26 C21 C22 C23 . . . . 4.4(4) ?
C31 C22 C23 C30 . . . . -11.0(4) ?
C21 C22 C23 C30 . . . . 171.6(3) ?
C31 C22 C23 C24 . . . . 169.9(3) ?
C21 C22 C23 C24 . . . . -7.5(3) ?
C28 C27 C24 C23 . . . . -1.9(5) ?
C28 C27 C24 C25 . . . . 177.1(4) ?
C30 C23 C24 C27 . . . . 5.0(4) ?
C22 C23 C24 C27 . . . . -175.9(3) ?
C30 C23 C24 C25 . . . . -174.0(3) ?
C22 C23 C24 C25 . . . . 5.1(4) ?
C27 C24 C25 C26 . . . . -178.3(3) ?
C23 C24 C25 C26 . . . . 0.7(5) ?
C24 C25 C26 C21 . . . . -4.0(6) ?
N2 C21 C26 C25 . . . . -176.2(3) ?
C22 C21 C26 C25 . . . . 1.4(5) ?
C24 C27 C28 C29 . . . . -2.1(6) ?
C21 C22 C31 C32 . . . . -4.4(4) ?
C23 C22 C31 C32 . . . . 178.1(2) ?
C21 C22 C31 C38 . . . . 172.6(2) ?
C23 C22 C31 C38 . . . . -4.9(4) ?
C24 C23 C30 C29 . . . . -4.2(5) ?
C22 C23 C30 C29 . . . . 176.8(3) ?
C23 C30 C29 C28 . . . . 0.3(6) ?
C27 C28 C29 C30 . . . . 3.0(7) ?
C21 N2 C33 C34 . . . . 178.9(3) ?
C21 N2 C33 C32 . . . . -2.5(4) ?
N2 C33 C34 C35 . . . . 178.5(4) ?
C32 C33 C34 C35 . . . . -0.1(6) ?
C33 C34 C35 C36 . . . . 0.0(7) ?
C34 C35 C36 C37 . . . . -0.5(7) ?
C35 C36 C37 C32 . . . . 1.0(6) ?
C39 O4 C38 O3 . . . . -4.1(5) ?
C39 O4 C38 C31 . . . . 177.7(3) ?
C22 C31 C38 O3 . . . . 108.3(4) ?
C32 C31 C38 O3 . . . . -74.6(4) ?
C22 C31 C38 O4 . . . . -73.4(4) ?
C32 C31 C38 O4 . . . . 103.6(3) ?
C22 C31 C32 C33 . . . . 1.6(4) ?
C38 C31 C32 C33 . . . . -175.6(2) ?
C22 C31 C32 C37 . . . . -178.4(3) ?
C38 C31 C32 C37 . . . . 4.4(4) ?
N2 C33 C32 C31 . . . . 2.1(4) ?
C34 C33 C32 C31 . . . . -179.4(3) ?
N2 C33 C32 C37 . . . . -178.0(3) ?
C34 C33 C32 C37 . . . . 0.6(4) ?
C36 C37 C32 C31 . . . . 178.9(3) ?
C36 C37 C32 C33 . . . . -1.1(5) ?
